data_4030223
loop_
_publ_author_name
'Lindeboom, Erik J.'
'Willis, Anthony C.'
'Paddon-Row, Michael N'
'Sherburn, Michael S.'

_publ_section_title
;
 Computational and synthetic studies with tetravinylethylenes.
;
_journal_issue 23
_journal_name_full 'The Journal of organic chemistry'
_journal_page_first 11496
_journal_page_last 11507
_journal_paper_doi 10.1021/jo5021294
_journal_volume 79
_journal_year 2014
_chemical_compound_source local
_chemical_formula_moiety 'C20 H22 N2 O4'
_chemical_formula_sum 'C20 H22 N2 O4'
_chemical_formula_weight 354.41
_space_group_IT_number 15
_symmetry_cell_setting monoclinic
_symmetry_space_group_name_Hall '-C 2yc'
_symmetry_space_group_name_H-M 'C 1 2/c 1'
_atom_sites_solution_hydrogens geom
_atom_sites_solution_primary direct
_audit_creation_date 12-12-03
_audit_creation_method CRYSTALS_ver_14.11
_audit_update_record
; 
2012-12-05 - Report on C20 H22 N2 O4 
             by Anthony C. Willis 
             for Erik J. Lindeboom and Mick Sherburn 
2012-12-05 - passes checkcif tests with minor warnings 
;
_cell_angle_alpha 90
_cell_angle_beta 104.4986(8)
_cell_angle_gamma 90
_cell_formula_units_Z 8
_cell_length_a 22.0688(4)
_cell_length_b 6.4813(1)
_cell_length_c 25.2718(5)
_cell_measurement_reflns_used 26609
_cell_measurement_temperature 200
_cell_measurement_theta_max 27.5
_cell_measurement_theta_min 2.6
_cell_volume 3499.62(11)
_computing_cell_refinement 'DENZO/SCALEPACK (Otwinowski & Minor, 1997)'
_computing_data_collection 'COLLECT (Nonius, 2001).'
_computing_data_reduction 'DENZO/SCALEPACK (Otwinowski & Minor, 1997)'
_computing_molecular_graphics
; 
ORTEP-II (Johnson 1976) in teXsan (MSC, 1992-1997)
;
_computing_publication_material 'CRYSTALS (Betteridge et al., 2003)'
_computing_structure_refinement 'CRYSTALS (Betteridge et al., 2003)'
_computing_structure_solution 'SIR92 (Altomare et al., 1994)'
_diffrn_ambient_temperature 200
_diffrn_measured_fraction_theta_full 0.996
_diffrn_measured_fraction_theta_max 0.996
_diffrn_measurement_device Area
_diffrn_measurement_device_type 'Nonius KappaCCD'
_diffrn_measurement_method '\f & \w scans'
_diffrn_radiation_monochromator graphite
_diffrn_radiation_type 'Mo K\a'
_diffrn_radiation_wavelength 0.71073
_diffrn_reflns_av_R_equivalents 0.040
_diffrn_reflns_limit_h_max 28
_diffrn_reflns_limit_h_min -28
_diffrn_reflns_limit_k_max 8
_diffrn_reflns_limit_k_min -8
_diffrn_reflns_limit_l_max 32
_diffrn_reflns_limit_l_min -32
_diffrn_reflns_number 31598
_diffrn_reflns_theta_full 27.487
_diffrn_reflns_theta_max 27.487
_diffrn_reflns_theta_min 2.828
_diffrn_standards_number 0
_exptl_absorpt_coefficient_mu 0.094
_exptl_absorpt_correction_T_max 0.977
_exptl_absorpt_correction_T_min 0.958
_exptl_absorpt_correction_type integration
_exptl_absorpt_process_details
;
via Gaussian method (Coppens, 1970) implemented in maXus (2000)
;
_exptl_crystal_colour colourless
_exptl_crystal_density_diffrn 1.345
_exptl_crystal_density_method 'not measured'
_exptl_crystal_description block
_exptl_crystal_F_000 1504
_exptl_crystal_size_max 0.520
_exptl_crystal_size_mid 0.340
_exptl_crystal_size_min 0.280
_refine_diff_density_max 0.25
_refine_diff_density_min -0.21
_refine_ls_extinction_method None
_refine_ls_goodness_of_fit_ref 0.9978
_refine_ls_hydrogen_treatment constr
_refine_ls_matrix_type full
_refine_ls_number_parameters 235
_refine_ls_number_reflns 4000
_refine_ls_number_restraints 0
_refine_ls_R_factor_all 0.0450
_refine_ls_R_factor_gt 0.0377
_refine_ls_shift/su_max 0.0005114
_refine_ls_shift/su_mean 0.0000857
_refine_ls_structure_factor_coef Fsqd
_refine_ls_weighting_details
;
 Method= Modified Sheldrick 
 w=1/[\s^2^(F^2^) + ( 0.05P)^2^ + 2.34P] 
 ,where P=(max(Fo^2^,0) + 2Fc^2^)/3 
;
_refine_ls_weighting_scheme calc
_refine_ls_wR_factor_all 0.1000
_refine_ls_wR_factor_gt 0.0952
_refine_ls_wR_factor_ref 0.1000
_reflns_limit_h_max 27
_reflns_limit_h_min -28
_reflns_limit_k_max 8
_reflns_limit_k_min 0
_reflns_limit_l_max 32
_reflns_limit_l_min 0
_reflns_number_gt 3461
_reflns_number_total 4001
_reflns_threshold_expression I>2.0\s(I)
_oxford_diffrn_Wilson_B_factor 2.67
_oxford_diffrn_Wilson_scale 3.66
_oxford_refine_ls_r_factor_ref 0.0450
_oxford_refine_ls_scale 0.5560(10)
_oxford_reflns_number_all 4000
_oxford_reflns_threshold_expression_ref I>-10.0\s(I)
_oxford_structure_analysis_title '12031651 she1241'
_cod_data_source_file jo5021294_si_006.cif
_cod_data_source_block she1241
_cod_depositor_comments
;
The following automatic conversions were performed:

'_symmetry_cell_setting' value 'Monoclinic' changed to 'monoclinic'
according to
/home/saulius/struct/COD-crude-data--automatic-downloads/rss-feeds/ACS/lib/dictionaries/cif_core.dic
dictionary named 'cif_core.dic' version 2.4.2 from 2011-04-26.

Automatic conversion script
Id: cif_fix_values 2935 2014-11-11 08:27:57Z andrius 

 Adding full bibliography for 4030223--4030230.cif.
;
_cod_original_sg_symbol_H-M 'C 1 2/c 1 '
_cod_database_code 4030223

loop_
_symmetry_equiv_pos_as_xyz
x,y,z
-x,-y,-z
x+1/2,y+1/2,z
-x+1/2,-y+1/2,-z
-x,y,-z+1/2
x,-y,z+1/2
-x+1/2,y+1/2,-z+1/2
x+1/2,-y+1/2,z+1/2

loop_
_atom_site_label
_atom_site_type_symbol
_atom_site_fract_x
_atom_site_fract_y
_atom_site_fract_z
_atom_site_U_iso_or_equiv
_atom_site_occupancy
_atom_site_adp_type
_atom_site_refinement_flags_posn
C1 C 0.49754(5) 0.25214(19) 0.46160(5) 0.0315 1.0000 Uani .
C2 C 0.56838(5) 0.2254(2) 0.48298(5) 0.0329 1.0000 Uani .
C3 C 0.59112(5) 0.08577(18) 0.44334(5) 0.0298 1.0000 Uani .
C4 C 0.66295(5) 0.06603(19) 0.45370(5) 0.0325 1.0000 Uani .
C5 C 0.68240(6) -0.0878(2) 0.41466(6) 0.0373 1.0000 Uani .
C6 C 0.62694(6) -0.1539(2) 0.36675(6) 0.0404 1.0000 Uani .
C7 C 0.58288(5) 0.02306(19) 0.34707(5) 0.0331 1.0000 Uani .
C8 C 0.56497(5) 0.14315(18) 0.38359(4) 0.0273 1.0000 Uani .
C9 C 0.52247(5) 0.32219(18) 0.37012(4) 0.0264 1.0000 Uani .
C10 C 0.51385(5) 0.43694(19) 0.32473(5) 0.0303 1.0000 Uani .
C11 C 0.46850(6) 0.61475(19) 0.31649(5) 0.0340 1.0000 Uani .
C12 C 0.40618(5) 0.55563(18) 0.33039(5) 0.0321 1.0000 Uani .
C13 C 0.41568(5) 0.40432(18) 0.37874(5) 0.0289 1.0000 Uani .
C14 C 0.48495(5) 0.38623(18) 0.41034(4) 0.0274 1.0000 Uani .
C15 C 0.69361(5) 0.2678(2) 0.44408(5) 0.0334 1.0000 Uani .
O16 O 0.69014(4) 0.43391(15) 0.46518(4) 0.0436 1.0000 Uani .
N17 N 0.72932(5) 0.23228(17) 0.40723(4) 0.0366 1.0000 Uani .
C18 C 0.76537(7) 0.3910(3) 0.38803(6) 0.0502 1.0000 Uani .
C19 C 0.72964(6) 0.0278(2) 0.39193(5) 0.0385 1.0000 Uani .
O20 O 0.76201(5) -0.03987(18) 0.36339(4) 0.0529 1.0000 Uani .
C21 C 0.36474(6) 0.4415(2) 0.28298(5) 0.0353 1.0000 Uani .
O22 O 0.34188(5) 0.50871(18) 0.23750(4) 0.0548 1.0000 Uani .
C25 C 0.38875(5) 0.20262(19) 0.35244(5) 0.0300 1.0000 Uani .
O26 O 0.39215(4) 0.03299(14) 0.37338(4) 0.0417 1.0000 Uani .
N23 N 0.35811(5) 0.24049(16) 0.29863(4) 0.0328 1.0000 Uani .
C24 C 0.32153(7) 0.0860(2) 0.26224(6) 0.0487 1.0000 Uani .
H11 H 0.4790 0.3170 0.4893 0.0375 1.0000 Uiso R
H12 H 0.4777 0.1150 0.4526 0.0374 1.0000 Uiso R
H21 H 0.5792 0.1633 0.5204 0.0386 1.0000 Uiso R
H22 H 0.5889 0.3631 0.4850 0.0381 1.0000 Uiso R
H31 H 0.5761 -0.0579 0.4484 0.0362 1.0000 Uiso R
H41 H 0.6811 0.0264 0.4924 0.0382 1.0000 Uiso R
H51 H 0.7027 -0.2091 0.4338 0.0464 1.0000 Uiso R
H61 H 0.6430 -0.2120 0.3369 0.0474 1.0000 Uiso R
H62 H 0.6039 -0.2653 0.3803 0.0488 1.0000 Uiso R
H71 H 0.5677 0.0456 0.3079 0.0404 1.0000 Uiso R
H101 H 0.5378 0.4101 0.2981 0.0367 1.0000 Uiso R
H111 H 0.4874 0.7308 0.3408 0.0411 1.0000 Uiso R
H112 H 0.4593 0.6648 0.2780 0.0410 1.0000 Uiso R
H121 H 0.3833 0.6791 0.3365 0.0389 1.0000 Uiso R
H131 H 0.3902 0.4427 0.4043 0.0337 1.0000 Uiso R
H141 H 0.4980 0.5297 0.4228 0.0327 1.0000 Uiso R
H181 H 0.7711 0.5090 0.4115 0.0770 1.0000 Uiso R
H182 H 0.8059 0.3421 0.3889 0.0778 1.0000 Uiso R
H183 H 0.7435 0.4364 0.3523 0.0792 1.0000 Uiso R
H241 H 0.3160 0.1339 0.2247 0.0737 1.0000 Uiso R
H242 H 0.3425 -0.0448 0.2663 0.0750 1.0000 Uiso R
H243 H 0.2814 0.0714 0.2691 0.0761 1.0000 Uiso R

loop_
_atom_site_aniso_label
_atom_site_aniso_U_11
_atom_site_aniso_U_22
_atom_site_aniso_U_33
_atom_site_aniso_U_23
_atom_site_aniso_U_13
_atom_site_aniso_U_12
C1 0.0284(5) 0.0403(7) 0.0265(5) -0.0004(5) 0.0080(4) -0.0040(5)
C2 0.0295(6) 0.0418(7) 0.0258(5) 0.0029(5) 0.0041(4) -0.0047(5)
C3 0.0245(5) 0.0321(6) 0.0314(6) 0.0051(5) 0.0042(4) -0.0038(4)
C4 0.0250(5) 0.0354(6) 0.0344(6) 0.0079(5) 0.0024(4) -0.0010(5)
C5 0.0292(6) 0.0337(6) 0.0470(7) 0.0064(5) 0.0059(5) 0.0046(5)
C6 0.0326(6) 0.0342(6) 0.0535(8) -0.0074(6) 0.0093(6) -0.0002(5)
C7 0.0258(5) 0.0371(6) 0.0350(6) -0.0044(5) 0.0049(4) -0.0026(5)
C8 0.0203(5) 0.0305(6) 0.0300(5) -0.0002(4) 0.0043(4) -0.0045(4)
C9 0.0213(5) 0.0303(6) 0.0268(5) -0.0016(4) 0.0042(4) -0.0045(4)
C10 0.0250(5) 0.0357(6) 0.0303(6) 0.0022(5) 0.0073(4) -0.0028(4)
C11 0.0321(6) 0.0319(6) 0.0368(6) 0.0056(5) 0.0062(5) -0.0027(5)
C12 0.0290(6) 0.0294(6) 0.0371(6) 0.0016(5) 0.0070(5) 0.0031(5)
C13 0.0248(5) 0.0318(6) 0.0307(5) -0.0023(4) 0.0079(4) 0.0005(4)
C14 0.0252(5) 0.0298(5) 0.0269(5) -0.0028(4) 0.0058(4) -0.0032(4)
C15 0.0225(5) 0.0390(7) 0.0348(6) 0.0054(5) 0.0001(4) -0.0030(5)
O16 0.0375(5) 0.0392(5) 0.0536(6) -0.0019(4) 0.0108(4) -0.0088(4)
N17 0.0258(5) 0.0440(6) 0.0385(5) 0.0068(5) 0.0055(4) -0.0053(4)
C18 0.0412(7) 0.0633(10) 0.0469(8) 0.0052(7) 0.0130(6) -0.0198(7)
C19 0.0241(5) 0.0477(7) 0.0407(7) 0.0039(6) 0.0026(5) 0.0035(5)
O20 0.0366(5) 0.0677(7) 0.0567(6) -0.0036(5) 0.0162(5) 0.0046(5)
C21 0.0269(5) 0.0403(7) 0.0370(6) 0.0055(5) 0.0046(5) 0.0008(5)
O22 0.0509(6) 0.0615(7) 0.0420(5) 0.0164(5) -0.0070(4) -0.0065(5)
C25 0.0226(5) 0.0357(6) 0.0316(6) 0.0009(5) 0.0067(4) -0.0036(4)
O26 0.0399(5) 0.0369(5) 0.0438(5) 0.0067(4) 0.0019(4) -0.0117(4)
N23 0.0275(5) 0.0378(6) 0.0311(5) -0.0015(4) 0.0035(4) -0.0048(4)
C24 0.0455(8) 0.0546(9) 0.0394(7) -0.0047(6) -0.0017(6) -0.0173(7)

loop_
_atom_type_symbol
_atom_type_scat_dispersion_real
_atom_type_scat_dispersion_imag
_atom_type_scat_Cromer_Mann_a1
_atom_type_scat_Cromer_Mann_b1
_atom_type_scat_Cromer_Mann_a2
_atom_type_scat_Cromer_Mann_b2
_atom_type_scat_Cromer_Mann_a3
_atom_type_scat_Cromer_Mann_b3
_atom_type_scat_Cromer_Mann_a4
_atom_type_scat_Cromer_Mann_b4
_atom_type_scat_Cromer_Mann_c
_atom_type_scat_source
C 0.0033 0.0016 2.3100 20.8439 1.0200 10.2075 1.5886 0.5687 0.8650 51.6512 0.2156 'International Tables Vol C 4.2.6.8 and 6.1.1.4'
H 0.0000 0.0000 0.4930 10.5109 0.3229 26.1257 0.1402 3.1424 0.0408 57.7998 0.0030 'International Tables Vol C 4.2.6.8 and 6.1.1.4'
N 0.0061 0.0033 12.2126 0.0057 3.1322 9.8933 2.0125 28.9975 1.1663 0.5826 -11.5290 'International Tables Vol C 4.2.6.8 and 6.1.1.4'
O 0.0106 0.0060 3.0485 13.2771 2.2868 5.7011 1.5463 0.3239 0.8670 32.9089 0.2508 'International Tables Vol C 4.2.6.8 and 6.1.1.4'

loop_
_exptl_crystal_face_index_h
_exptl_crystal_face_index_k
_exptl_crystal_face_index_l
_exptl_crystal_face_perp_dist
1 0 0 0.200
-1 0 0 0.080
1 0 1 0.180
-1 0 -1 0.160
-1 0 1 0.120
1 0 -1 0.190
0 1 0 0.240
0 -1 0 0.280
1 0 -2 0.199
-1 0 2 0.153

loop_
_geom_angle_atom_site_label_1
_geom_angle_atom_site_label_2
_geom_angle_atom_site_label_3
_geom_angle
_geom_angle_publ_flag
C2 C1 C14 108.45(9) yes
C2 C1 H11 111.4 no
C14 C1 H11 109.8 no
C2 C1 H12 109.5 no
C14 C1 H12 109.8 no
H11 C1 H12 107.9 no
C1 C2 C3 108.08(9) yes
C1 C2 H21 111.1 no
C3 C2 H21 110.0 no
C1 C2 H22 109.1 no
C3 C2 H22 110.3 no
H21 C2 H22 108.3 no
C2 C3 C4 115.47(10) yes
C2 C3 C8 113.65(10) yes
C4 C3 C8 107.84(9) yes
C2 C3 H31 107.0 no
C4 C3 H31 105.0 no
C8 C3 H31 107.2 no
C3 C4 C5 112.59(10) yes
C3 C4 C15 112.36(10) yes
C5 C4 C15 104.39(10) yes
C3 C4 H41 109.4 no
C5 C4 H41 110.8 no
C15 C4 H41 107.1 no
C4 C5 C6 112.81(10) yes
C4 C5 C19 104.64(11) yes
C6 C5 C19 108.98(11) yes
C4 C5 H51 111.9 no
C6 C5 H51 109.9 no
C19 C5 H51 108.3 no
C5 C6 C7 111.44(10) yes
C5 C6 H61 109.8 no
C7 C6 H61 111.4 no
C5 C6 H62 107.7 no
C7 C6 H62 109.0 no
H61 C6 H62 107.4 no
C6 C7 C8 119.50(11) yes
C6 C7 H71 118.6 no
C8 C7 H71 121.9 no
C3 C8 C7 115.93(11) yes
C3 C8 C9 118.80(10) yes
C7 C8 C9 125.27(10) yes
C8 C9 C10 125.37(10) yes
C8 C9 C14 118.76(9) yes
C10 C9 C14 115.87(10) yes
C9 C10 C11 119.33(10) yes
C9 C10 H101 120.6 no
C11 C10 H101 120.0 no
C10 C11 C12 112.09(10) yes
C10 C11 H111 109.4 no
C12 C11 H111 107.8 no
C10 C11 H112 110.5 no
C12 C11 H112 109.0 no
H111 C11 H112 107.9 no
C11 C12 C13 112.64(9) yes
C11 C12 C21 109.73(10) yes
C13 C12 C21 104.66(10) yes
C11 C12 H121 110.8 no
C13 C12 H121 111.6 no
C21 C12 H121 107.0 no
C12 C13 C14 112.33(9) yes
C12 C13 C25 103.90(9) yes
C14 C13 C25 112.95(9) yes
C12 C13 H131 111.8 no
C14 C13 H131 109.4 no
C25 C13 H131 106.2 no
C13 C14 C1 115.40(9) yes
C13 C14 C9 108.05(9) yes
C1 C14 C9 113.45(9) yes
C13 C14 H141 105.2 no
C1 C14 H141 106.6 no
C9 C14 H141 107.5 no
C4 C15 O16 127.90(11) yes
C4 C15 N17 108.44(11) yes
O16 C15 N17 123.63(11) yes
C15 N17 C18 123.96(12) yes
C15 N17 C19 113.10(10) yes
C18 N17 C19 122.89(12) yes
N17 C18 H181 110.9 no
N17 C18 H182 110.4 no
H181 C18 H182 106.0 no
N17 C18 H183 110.1 no
H181 C18 H183 107.3 no
H182 C18 H183 112.0 no
C5 C19 N17 108.50(11) yes
C5 C19 O20 127.64(14) yes
N17 C19 O20 123.82(13) yes
C12 C21 O22 126.99(12) yes
C12 C21 N23 108.82(10) yes
O22 C21 N23 124.15(12) yes
C13 C25 O26 127.87(11) yes
C13 C25 N23 108.64(10) yes
O26 C25 N23 123.49(11) yes
C25 N23 C21 112.91(10) yes
C25 N23 C24 123.80(11) yes
C21 N23 C24 123.29(11) yes
N23 C24 H241 108.0 no
N23 C24 H242 111.3 no
H241 C24 H242 108.8 no
N23 C24 H243 110.4 no
H241 C24 H243 108.3 no
H242 C24 H243 109.9 no

loop_
_geom_bond_atom_site_label_1
_geom_bond_atom_site_label_2
_geom_bond_distance
_geom_bond_publ_flag
C1 C2 1.5307(16) yes
C1 C14 1.5267(16) yes
C1 H11 0.988 no
C1 H12 0.992 no
C2 C3 1.5254(17) yes
C2 H21 0.999 no
C2 H22 0.996 no
C3 C4 1.5460(15) yes
C3 C8 1.5217(15) yes
C3 H31 1.007 no
C4 C5 1.5371(18) yes
C4 C15 1.5195(16) yes
C4 H41 0.994 no
C5 C6 1.5510(18) yes
C5 C19 1.5092(18) yes
C5 H51 0.972 no
C6 C7 1.5054(18) yes
C6 H61 0.984 no
C6 H62 0.992 no
C7 C8 1.3403(16) yes
C7 H71 0.973 no
C8 C9 1.4772(16) yes
C9 C10 1.3402(16) yes
C9 C14 1.5206(15) yes
C10 C11 1.5063(17) yes
C10 H101 0.970 no
C11 C12 1.5503(17) yes
C11 H111 0.994 no
C11 H112 0.996 no
C12 C13 1.5397(16) yes
C12 C21 1.5068(17) yes
C12 H121 0.979 no
C13 C14 1.5418(15) yes
C13 C25 1.5186(16) yes
C13 H131 0.989 no
C14 H141 1.001 no
C15 O16 1.2124(16) yes
C15 N17 1.3816(16) yes
N17 C18 1.4558(17) yes
N17 C19 1.3811(18) yes
C18 H181 0.957 no
C18 H182 0.945 no
C18 H183 0.958 no
C19 O20 1.2170(16) yes
C21 O22 1.2147(15) yes
C21 N23 1.3796(16) yes
C25 O26 1.2143(15) yes
C25 N23 1.3807(15) yes
N23 C24 1.4588(16) yes
C24 H241 0.975 no
C24 H242 0.960 no
C24 H243 0.949 no

loop_
_geom_contact_atom_site_label_1
_geom_contact_atom_site_label_2
_geom_contact_distance
_geom_contact_site_symmetry_2
_geom_contact_publ_flag
O16 C15 3.256(1) 4_656 no
O16 C5 3.341(2) 1_565 no
O16 C4 3.374(1) 4_656 no
O16 N17 3.442(1) 4_656 no
O20 N23 3.308(2) 3_545 no
O20 C25 3.328(2) 3_545 no
O20 C13 3.335(2) 3_545 no
O20 C24 3.349(2) 5_655 no
O20 C21 3.405(2) 3_545 no
O20 C12 3.540(2) 3_545 no
O22 C18 3.534(2) 5_655 no
O26 C18 3.055(2) 3_445 no
O26 C12 3.319(2) 1_545 no
C15 C15 3.273(2) 4_656 no

loop_
_geom_torsion_atom_site_label_1
_geom_torsion_atom_site_label_2
_geom_torsion_atom_site_label_3
_geom_torsion_atom_site_label_4
_geom_torsion
_geom_torsion_publ_flag
O16 C15 N17 C18 -2.0(2) no
O16 C15 N17 C19 175.4(1) no
O16 C15 C4 C3 56.0(2) no
O16 C15 C4 C5 178.3(1) no
O20 C19 N17 C15 -173.8(1) no
O20 C19 N17 C18 3.6(2) no
O20 C19 C5 C4 172.3(1) no
O20 C19 C5 C6 -66.8(2) no
O22 C21 N23 C24 -1.3(2) no
O22 C21 N23 C25 179.8(1) no
O22 C21 C12 C11 -64.4(2) no
O22 C21 C12 C13 174.5(1) no
O26 C25 N23 C21 -175.2(1) no
O26 C25 N23 C24 5.9(2) no
O26 C25 C13 C12 170.8(1) no
O26 C25 C13 C14 48.8(2) no
N17 C15 C4 C3 -125.8(1) no
N17 C15 C4 C5 -3.5(1) no
N17 C19 C5 C4 -9.8(1) no
N17 C19 C5 C6 111.0(1) no
N23 C21 C12 C11 113.4(1) no
N23 C21 C12 C13 -7.8(1) no
N23 C25 C13 C12 -9.4(1) no
N23 C25 C13 C14 -131.4(1) no
C1 C2 C3 C4 171.6(1) no
C1 C2 C3 C8 46.2(1) no
C1 C14 C9 C8 0.7(1) no
C1 C14 C9 C10 -179.0(1) no
C1 C14 C13 C12 175.3(1) no
C1 C14 C13 C25 -67.5(1) no
C2 C1 C14 C9 46.4(1) no
C2 C1 C14 C13 171.8(1) no
C2 C3 C4 C5 176.2(1) no
C2 C3 C4 C15 -66.3(1) no
C2 C3 C8 C7 -179.1(1) no
C2 C3 C8 C9 0.7(1) no
C3 C2 C1 C14 -70.7(1) no
C3 C4 C5 C6 11.7(2) no
C3 C4 C5 C19 130.0(1) no
C3 C8 C7 C6 -0.7(2) no
C3 C8 C9 C10 154.2(1) no
C3 C8 C9 C14 -25.5(1) no
C4 C3 C8 C7 51.6(1) no
C4 C3 C8 C9 -128.7(1) no
C4 C5 C6 C7 37.0(2) no
C4 C15 N17 C18 179.7(1) no
C4 C15 N17 C19 -2.9(1) no
C5 C4 C3 C8 -55.4(1) no
C5 C6 C7 C8 -45.6(2) no
C5 C19 N17 C15 8.2(1) no
C5 C19 N17 C18 -174.3(1) no
C6 C5 C4 C15 -110.5(1) no
C6 C7 C8 C9 179.6(1) no
C7 C6 C5 C19 -78.7(1) no
C7 C8 C9 C10 -26.0(2) no
C7 C8 C9 C14 154.3(1) no
C8 C3 C4 C15 62.1(1) no
C8 C9 C10 C11 179.7(1) no
C8 C9 C14 C13 -128.6(1) no
C9 C10 C11 C12 -45.0(1) no
C9 C14 C13 C12 -56.5(1) no
C9 C14 C13 C25 60.6(1) no
C10 C9 C14 C13 51.7(1) no
C10 C11 C12 C13 35.6(1) no
C10 C11 C12 C21 -80.6(1) no
C11 C10 C9 C14 -0.6(1) no
C11 C12 C13 C14 13.3(1) no
C11 C12 C13 C25 -109.1(1) no
C12 C21 N23 C24 -179.1(1) no
C12 C21 N23 C25 1.9(2) no
C13 C25 N23 C21 4.9(1) no
C13 C25 N23 C24 -174.0(1) no
C14 C13 C12 C21 132.5(1) no
C15 C4 C5 C19 7.8(1) no
C21 C12 C13 C25 10.0(1) no
